data_7023478
loop_
_publ_author_name
'Ni, Jun'
'Wang, You-Gui'
'Wang, Jin-Yun'
'Zhao, Yan-Qiu'
'Pan, Yu-Zhen'
'Wang, Hui-Hui'
'Zhang, Xu'
'Zhang, Jian-Jun'
'Chen, Zhong-Ning'

_publ_section_title
;
 A new sensor for detection of CH3CN and ClCH2CN vapors based on
 vapoluminescent platinum(II) complex.
;
_journal_issue 36
_journal_name_full 'Dalton transactions (Cambridge, England : 2003)'
_journal_page_first 13092
_journal_page_last 13100
_journal_paper_doi 10.1039/c3dt51397a
_journal_volume 42
_journal_year 2013
_chemical_formula_moiety 'C40 H41 N2 Pt Si2, C H Cl3'
_chemical_formula_sum 'C41 H42 Cl3 N2 Pt Si2'
_chemical_formula_weight 920.39
_chemical_name_systematic
;
?
;
_space_group_IT_number 2
_symmetry_cell_setting triclinic
_symmetry_space_group_name_Hall '-P 1'
_symmetry_space_group_name_H-M 'P -1'
_atom_sites_solution_hydrogens geom
_atom_sites_solution_primary direct
_atom_sites_solution_secondary difmap
_audit_creation_method SHELXL-97
_cell_angle_alpha 88.681(2)
_cell_angle_beta 74.458(2)
_cell_angle_gamma 79.431(2)
_cell_formula_units_Z 4
_cell_length_a 12.3245(5)
_cell_length_b 18.1803(7)
_cell_length_c 19.7378(8)
_cell_measurement_reflns_used 7187
_cell_measurement_temperature 210(2)
_cell_measurement_theta_max 29.38
_cell_measurement_theta_min 2.39
_cell_volume 4186.9(3)
_computing_cell_refinement 'Bruker SMART'
_computing_data_collection 'Bruker SMART'
_computing_data_reduction 'Bruker SAINT'
_computing_molecular_graphics 'Bruker SHELXTL'
_computing_publication_material 'Bruker SHELXTL'
_computing_structure_refinement 'SHELXL-97 (Sheldrick, 1997)'
_computing_structure_solution 'SHELXS-97 (Sheldrick, 1990)'
_diffrn_ambient_temperature 210(2)
_diffrn_measured_fraction_theta_full 0.998
_diffrn_measured_fraction_theta_max 0.998
_diffrn_measurement_device_type 'Bruker Smart APEX II'
_diffrn_measurement_method 'phi and omega scans'
_diffrn_radiation_monochromator graphite
_diffrn_radiation_source 'fine-focus sealed tube'
_diffrn_radiation_type MoK\a
_diffrn_radiation_wavelength 0.71073
_diffrn_reflns_av_R_equivalents 0.0444
_diffrn_reflns_av_sigmaI/netI 0.0487
_diffrn_reflns_limit_h_max 14
_diffrn_reflns_limit_h_min -14
_diffrn_reflns_limit_k_max 21
_diffrn_reflns_limit_k_min -21
_diffrn_reflns_limit_l_max 23
_diffrn_reflns_limit_l_min -23
_diffrn_reflns_number 49631
_diffrn_reflns_theta_full 25.00
_diffrn_reflns_theta_max 25.00
_diffrn_reflns_theta_min 2.14
_exptl_absorpt_coefficient_mu 3.629
_exptl_absorpt_correction_T_max 0.708
_exptl_absorpt_correction_T_min 0.5915
_exptl_absorpt_correction_type multi-scan
_exptl_absorpt_process_details 'SADABS (Sheldrick, 1996)'
_exptl_crystal_colour orange
_exptl_crystal_density_diffrn 1.460
_exptl_crystal_density_method 'not measured'
_exptl_crystal_description needle
_exptl_crystal_F_000 1836
_exptl_crystal_size_max 0.35
_exptl_crystal_size_mid 0.10
_exptl_crystal_size_min 0.10
_refine_diff_density_max 1.438
_refine_diff_density_min -1.459
_refine_diff_density_rms 0.118
_refine_ls_extinction_method none
_refine_ls_goodness_of_fit_ref 1.090
_refine_ls_hydrogen_treatment constr
_refine_ls_matrix_type full
_refine_ls_number_parameters 899
_refine_ls_number_reflns 14723
_refine_ls_number_restraints 0
_refine_ls_restrained_S_all 1.090
_refine_ls_R_factor_all 0.0403
_refine_ls_R_factor_gt 0.0314
_refine_ls_shift/su_max 0.003
_refine_ls_shift/su_mean 0.000
_refine_ls_structure_factor_coef Fsqd
_refine_ls_weighting_details 'calc w=1/[\s^2^(Fo^2^)+(0.0458P)^2^+0.0000P] where P=(Fo^2^+2Fc^2^)/3'
_refine_ls_weighting_scheme calc
_refine_ls_wR_factor_gt 0.0824
_refine_ls_wR_factor_ref 0.0864
_reflns_number_gt 12480
_reflns_number_total 14723
_reflns_threshold_expression >2sigma(I)
_cod_data_source_file c3dt51397a.txt
_cod_data_source_block 1_CHCl3
_cod_depositor_comments
;
The following automatic conversions were performed:

'_exptl_absorpt_correction_type' value 'Multi-scan' changed to
'multi-scan' according to
/home/saulius/struct/CIF-dictionaries/cif_core.dic dictionary named
'cif_core.dic' version 2.4.2 from 2011-04-26.

Automatic conversion script
Id: cif_fix_values 1891 2012-01-12 08:04:46Z andrius 
;
_cod_original_sg_symbol_Hall '-p 1'
_cod_original_sg_symbol_H-M 'p -1'
_cod_database_code 7023478

loop_
_symmetry_equiv_pos_as_xyz
'x, y, z'
'-x, -y, -z'

loop_
_atom_site_label
_atom_site_type_symbol
_atom_site_fract_x
_atom_site_fract_y
_atom_site_fract_z
_atom_site_U_iso_or_equiv
_atom_site_adp_type
_atom_site_occupancy
_atom_site_symmetry_multiplicity
_atom_site_calc_flag
_atom_site_refinement_flags
Pt1 Pt 0.481766(11) 0.512965(7) 0.109195(7) 0.02393(6) Uani 1 1 d .
Pt2 Pt 0.840789(11) 0.076544(8) 0.073956(8) 0.02447(6) Uani 1 1 d .
Si1 Si 1.01193(11) 0.64189(7) -0.19698(7) 0.0423(3) Uani 1 1 d .
Si2 Si 0.28710(13) 0.15854(8) 0.36191(8) 0.0543(4) Uani 1 1 d .
Si3 Si 1.10264(11) 0.08961(8) -0.35675(7) 0.0454(3) Uani 1 1 d .
Si4 Si 0.46790(11) -0.15271(7) 0.40400(7) 0.0400(3) Uani 1 1 d .
N1 N 0.6370(2) 0.47759(16) 0.03579(16) 0.0243(7) Uani 1 1 d .
N2 N 0.5103(2) 0.39973(16) 0.12796(16) 0.0232(7) Uani 1 1 d .
N3 N 0.8636(2) 0.02352(17) -0.02212(17) 0.0265(7) Uani 1 1 d .
N4 N 0.7648(3) -0.01603(17) 0.10649(17) 0.0252(7) Uani 1 1 d .
C01 C 0.2918(4) 0.7328(3) 0.2278(3) 0.0493(12) Uani 1 1 d .
H01 H 0.3434 0.6889 0.2019 0.059 Uiso 1 1 calc R
Cl1 Cl 0.24439(18) 0.70973(10) 0.31593(9) 0.0891(5) Uani 1 1 d .
Cl2 Cl 0.17607(11) 0.75685(9) 0.19094(9) 0.0744(4) Uani 1 1 d .
Cl3 Cl 0.36797(14) 0.80626(10) 0.22087(9) 0.0826(5) Uani 1 1 d .
C02 C 0.4610(4) 0.4774(3) 0.3241(3) 0.0503(12) Uani 1 1 d .
H02 H 0.4185 0.4969 0.2901 0.060 Uiso 1 1 calc R
Cl4 Cl 0.41061(11) 0.39708(7) 0.36065(8) 0.0614(4) Uani 1 1 d .
Cl5 Cl 0.43710(16) 0.54640(9) 0.38879(10) 0.0895(5) Uani 1 1 d .
Cl6 Cl 0.60555(12) 0.45411(9) 0.27944(9) 0.0738(4) Uani 1 1 d .
C1 C 0.9295(5) 0.7381(3) -0.1945(3) 0.0696(17) Uani 1 1 d .
H1A H 0.9762 0.7689 -0.2248 0.104 Uiso 1 1 calc R
H1B H 0.9070 0.7583 -0.1472 0.104 Uiso 1 1 calc R
H1C H 0.8624 0.7372 -0.2101 0.104 Uiso 1 1 calc R
C2 C 1.0650(6) 0.5993(4) -0.2853(3) 0.096(2) Uani 1 1 d .
H2A H 1.1024 0.5485 -0.2828 0.144 Uiso 1 1 calc R
H2B H 1.1185 0.6270 -0.3142 0.144 Uiso 1 1 calc R
H2C H 1.0019 0.5999 -0.3053 0.144 Uiso 1 1 calc R
C3 C 1.1350(4) 0.6437(4) -0.1598(3) 0.0683(16) Uani 1 1 d .
H3A H 1.1719 0.5934 -0.1547 0.102 Uiso 1 1 calc R
H3B H 1.1079 0.6690 -0.1146 0.102 Uiso 1 1 calc R
H3C H 1.1887 0.6697 -0.1908 0.102 Uiso 1 1 calc R
C4 C 0.9172(4) 0.5843(2) -0.1397(2) 0.0403(11) Uani 1 1 d .
C5 C 0.8629(3) 0.5435(2) -0.1031(2) 0.0345(10) Uani 1 1 d .
C6 C 0.6948(3) 0.5208(2) -0.0104(2) 0.0277(9) Uani 1 1 d .
H6 H 0.6630 0.5713 -0.0113 0.033 Uiso 1 1 calc R
C7 C 0.8007(3) 0.4937(2) -0.0574(2) 0.0285(9) Uani 1 1 d .
C8 C 0.8441(3) 0.4166(2) -0.0576(2) 0.0339(10) Uani 1 1 d .
H8 H 0.9135 0.3959 -0.0890 0.041 Uiso 1 1 calc R
C9 C 0.7834(3) 0.3724(2) -0.0112(2) 0.0331(10) Uani 1 1 d .
H9 H 0.8114 0.3213 -0.0111 0.040 Uiso 1 1 calc R
C10 C 0.6803(3) 0.4032(2) 0.0357(2) 0.0253(8) Uani 1 1 d .
C11 C 0.6119(3) 0.3605(2) 0.0889(2) 0.0241(8) Uani 1 1 d .
C12 C 0.6462(3) 0.2858(2) 0.1015(2) 0.0319(9) Uani 1 1 d .
H12 H 0.7168 0.2600 0.0752 0.038 Uiso 1 1 calc R
C13 C 0.5780(3) 0.2496(2) 0.1519(2) 0.0324(9) Uani 1 1 d .
H13 H 0.6016 0.1995 0.1604 0.039 Uiso 1 1 calc R
C14 C 0.4728(3) 0.2886(2) 0.1903(2) 0.0274(9) Uani 1 1 d .
C15 C 0.4415(3) 0.3641(2) 0.1770(2) 0.0291(9) Uani 1 1 d .
H15 H 0.3710 0.3905 0.2028 0.035 Uiso 1 1 calc R
C16 C 0.3990(3) 0.2529(2) 0.2451(2) 0.0333(9) Uani 1 1 d .
C17 C 0.3460(4) 0.2174(2) 0.2898(2) 0.0401(11) Uani 1 1 d .
C18 C 0.2368(7) 0.2183(4) 0.4421(4) 0.105(3) Uani 1 1 d .
H18A H 0.2988 0.2398 0.4488 0.157 Uiso 1 1 calc R
H18B H 0.2096 0.1887 0.4819 0.157 Uiso 1 1 calc R
H18C H 0.1755 0.2575 0.4376 0.157 Uiso 1 1 calc R
C19 C 0.1713(5) 0.1183(4) 0.3425(4) 0.090(2) Uani 1 1 d .
H19A H 0.1137 0.1579 0.3340 0.135 Uiso 1 1 calc R
H19B H 0.1378 0.0902 0.3819 0.135 Uiso 1 1 calc R
H19C H 0.2022 0.0857 0.3016 0.135 Uiso 1 1 calc R
C20 C 0.4077(6) 0.0826(3) 0.3672(3) 0.0785(19) Uani 1 1 d .
H20A H 0.4225 0.0470 0.3292 0.118 Uiso 1 1 calc R
H20B H 0.3879 0.0581 0.4112 0.118 Uiso 1 1 calc R
H20C H 0.4749 0.1035 0.3638 0.118 Uiso 1 1 calc R
C21 C 0.4729(3) 0.6175(2) 0.0812(2) 0.0306(9) Uani 1 1 d .
C22 C 0.4805(3) 0.6775(2) 0.0552(2) 0.0324(9) Uani 1 1 d .
C23 C 0.4963(3) 0.7456(2) 0.0181(2) 0.0322(9) Uani 1 1 d .
C24 C 0.5949(3) 0.7480(2) -0.0365(2) 0.0337(10) Uani 1 1 d .
H24 H 0.6523 0.7057 -0.0476 0.040 Uiso 1 1 calc R
C25 C 0.6083(3) 0.8124(2) -0.0742(2) 0.0364(10) Uani 1 1 d .
H25 H 0.6733 0.8122 -0.1114 0.044 Uiso 1 1 calc R
C26 C 0.5255(4) 0.8775(2) -0.0571(3) 0.0413(11) Uani 1 1 d .
C27 C 0.4287(4) 0.8744(2) -0.0038(3) 0.0435(12) Uani 1 1 d .
H27 H 0.3719 0.9170 0.0079 0.052 Uiso 1 1 calc R
C28 C 0.4131(4) 0.8105(2) 0.0327(3) 0.0411(11) Uani 1 1 d .
H28 H 0.3457 0.8104 0.0679 0.049 Uiso 1 1 calc R
C29 C 0.5428(4) 0.9501(3) -0.0941(3) 0.0561(14) Uani 1 1 d .
H29 H 0.5300 0.9952 -0.0694 0.067 Uiso 1 1 calc R
C30 C 0.5801(6) 0.9452(3) -0.1694(3) 0.081(2) Uani 1 1 d .
H30A H 0.6527 0.9118 -0.1840 0.122 Uiso 1 1 calc R
H30B H 0.5879 0.9939 -0.1876 0.122 Uiso 1 1 calc R
H30C H 0.5247 0.9264 -0.1871 0.122 Uiso 1 1 calc R
C31 C 0.3365(3) 0.5360(2) 0.1822(2) 0.0299(9) Uani 1 1 d .
C32 C 0.2474(3) 0.5435(2) 0.2276(2) 0.0307(9) Uani 1 1 d .
C33 C 0.1399(3) 0.5523(2) 0.2814(2) 0.0321(9) Uani 1 1 d .
C34 C 0.0418(4) 0.5964(2) 0.2712(3) 0.0472(12) Uani 1 1 d .
H34 H 0.0444 0.6198 0.2285 0.057 Uiso 1 1 calc R
C35 C -0.0605(4) 0.6064(3) 0.3240(3) 0.0536(14) Uani 1 1 d .
H35 H -0.1253 0.6361 0.3156 0.064 Uiso 1 1 calc R
C36 C -0.0691(4) 0.5743(3) 0.3874(3) 0.0479(12) Uani 1 1 d .
C37 C 0.0269(4) 0.5291(4) 0.3972(3) 0.079(2) Uani 1 1 d .
H37 H 0.0231 0.5054 0.4399 0.095 Uiso 1 1 calc R
C38 C 0.1295(4) 0.5178(4) 0.3454(3) 0.0655(17) Uani 1 1 d .
H38 H 0.1928 0.4864 0.3537 0.079 Uiso 1 1 calc R
C39 C -0.1829(4) 0.5854(4) 0.4446(3) 0.0724(18) Uani 1 1 d .
H39A H -0.1688 0.5662 0.4884 0.087 Uiso 1 1 calc R
H39B H -0.2133 0.6386 0.4519 0.087 Uiso 1 1 calc R
C40 C -0.2700(5) 0.5481(5) 0.4280(4) 0.111(3) Uani 1 1 d .
H40A H -0.2818 0.5648 0.3836 0.166 Uiso 1 1 calc R
H40B H -0.3408 0.5604 0.4641 0.166 Uiso 1 1 calc R
H40C H -0.2440 0.4949 0.4254 0.166 Uiso 1 1 calc R
C41 C 1.1344(5) 0.1832(3) -0.3441(3) 0.0656(16) Uani 1 1 d .
H41A H 1.0646 0.2166 -0.3217 0.098 Uiso 1 1 calc R
H41B H 1.1686 0.2022 -0.3890 0.098 Uiso 1 1 calc R
H41C H 1.1864 0.1793 -0.3151 0.098 Uiso 1 1 calc R
C42 C 1.2364(5) 0.0217(3) -0.3953(3) 0.077(2) Uani 1 1 d .
H42A H 1.2889 0.0218 -0.3671 0.115 Uiso 1 1 calc R
H42B H 1.2706 0.0357 -0.4423 0.115 Uiso 1 1 calc R
H42C H 1.2189 -0.0275 -0.3964 0.115 Uiso 1 1 calc R
C43 C 1.0016(6) 0.0929(5) -0.4121(3) 0.106(3) Uani 1 1 d .
H43A H 0.9889 0.0433 -0.4185 0.159 Uiso 1 1 calc R
H43B H 1.0334 0.1127 -0.4570 0.159 Uiso 1 1 calc R
H43C H 0.9300 0.1244 -0.3893 0.159 Uiso 1 1 calc R
C44 C 1.0327(4) 0.0571(2) -0.2695(2) 0.0406(11) Uani 1 1 d .
C45 C 0.9864(4) 0.0354(2) -0.2135(2) 0.0357(10) Uani 1 1 d .
C46 C 0.9149(3) 0.0473(2) -0.0852(2) 0.0312(9) Uani 1 1 d .
H46 H 0.9407 0.0925 -0.0878 0.037 Uiso 1 1 calc R
C47 C 0.9310(3) 0.0068(2) -0.1468(2) 0.0332(10) Uani 1 1 d .
C48 C 0.8923(4) -0.0602(2) -0.1431(2) 0.0352(10) Uani 1 1 d .
H48 H 0.9016 -0.0884 -0.1837 0.042 Uiso 1 1 calc R
C49 C 0.8390(3) -0.0847(2) -0.0774(2) 0.0323(9) Uani 1 1 d .
H49 H 0.8132 -0.1299 -0.0737 0.039 Uiso 1 1 calc R
C50 C 0.8243(3) -0.04212(19) -0.0179(2) 0.0243(8) Uani 1 1 d .
C51 C 0.7663(3) -0.0627(2) 0.0535(2) 0.0259(8) Uani 1 1 d .
C52 C 0.7129(3) -0.1242(2) 0.0663(2) 0.0309(9) Uani 1 1 d .
H52 H 0.7135 -0.1552 0.0293 0.037 Uiso 1 1 calc R
C53 C 0.6584(3) -0.1388(2) 0.1350(2) 0.0318(9) Uani 1 1 d .
H53 H 0.6215 -0.1796 0.1445 0.038 Uiso 1 1 calc R
C54 C 0.6591(3) -0.0922(2) 0.1896(2) 0.0313(9) Uani 1 1 d .
C55 C 0.7136(3) -0.0309(2) 0.1728(2) 0.0294(9) Uani 1 1 d .
H55 H 0.7143 0.0008 0.2089 0.035 Uiso 1 1 calc R
C56 C 0.6011(3) -0.1064(2) 0.2610(2) 0.0339(10) Uani 1 1 d .
C57 C 0.5499(4) -0.1227(2) 0.3183(2) 0.0380(10) Uani 1 1 d .
C58 C 0.5078(5) -0.1108(4) 0.4756(3) 0.0679(16) Uani 1 1 d .
H58A H 0.5859 -0.1315 0.4740 0.102 Uiso 1 1 calc R
H58B H 0.4587 -0.1213 0.5200 0.102 Uiso 1 1 calc R
H58C H 0.4996 -0.0576 0.4702 0.102 Uiso 1 1 calc R
C59 C 0.3138(4) -0.1197(3) 0.4124(3) 0.0563(14) Uani 1 1 d .
H59A H 0.3000 -0.0669 0.4047 0.084 Uiso 1 1 calc R
H59B H 0.2702 -0.1295 0.4588 0.084 Uiso 1 1 calc R
H59C H 0.2911 -0.1456 0.3782 0.084 Uiso 1 1 calc R
C60 C 0.5089(5) -0.2562(3) 0.4046(3) 0.0681(16) Uani 1 1 d .
H60A H 0.4791 -0.2784 0.3715 0.102 Uiso 1 1 calc R
H60B H 0.4780 -0.2735 0.4508 0.102 Uiso 1 1 calc R
H60C H 0.5909 -0.2702 0.3918 0.102 Uiso 1 1 calc R
C61 C 0.9191(3) 0.1563(2) 0.0315(2) 0.0283(9) Uani 1 1 d .
C62 C 0.9749(3) 0.1997(2) -0.0028(2) 0.0316(9) Uani 1 1 d .
C63 C 1.0447(3) 0.2473(2) -0.0473(2) 0.0292(9) Uani 1 1 d .
C64 C 1.0669(3) 0.2429(2) -0.1202(2) 0.0324(9) Uani 1 1 d .
H64 H 1.0357 0.2093 -0.1405 0.039 Uiso 1 1 calc R
C65 C 1.1341(4) 0.2875(2) -0.1624(2) 0.0385(10) Uani 1 1 d .
H65 H 1.1480 0.2829 -0.2110 0.046 Uiso 1 1 calc R
C66 C 1.1818(4) 0.3392(2) -0.1347(2) 0.0384(10) Uani 1 1 d .
C67 C 1.1597(4) 0.3428(3) -0.0624(3) 0.0470(12) Uani 1 1 d .
H67 H 1.1909 0.3765 -0.0420 0.056 Uiso 1 1 calc R
C68 C 1.0927(4) 0.2980(2) -0.0192(2) 0.0417(11) Uani 1 1 d .
H68 H 1.0798 0.3020 0.0293 0.050 Uiso 1 1 calc R
C69 C 1.2577(4) 0.3870(3) -0.1813(3) 0.0549(13) Uani 1 1 d .
H69A H 1.2218 0.4083 -0.2172 0.066 Uiso 1 1 calc R
H69B H 1.2653 0.4280 -0.1533 0.066 Uiso 1 1 calc R
C70 C 1.3743(5) 0.3434(3) -0.2159(3) 0.0749(18) Uani 1 1 d .
H70A H 1.4135 0.3270 -0.1808 0.112 Uiso 1 1 calc R
H70B H 1.4171 0.3746 -0.2483 0.112 Uiso 1 1 calc R
H70C H 1.3670 0.3007 -0.2409 0.112 Uiso 1 1 calc R
C71 C 0.8150(3) 0.1205(2) 0.1682(2) 0.0302(9) Uani 1 1 d .
C72 C 0.7995(3) 0.1472(2) 0.2255(2) 0.0323(9) Uani 1 1 d .
C73 C 0.7876(4) 0.1815(2) 0.2929(2) 0.0349(10) Uani 1 1 d .
C74 C 0.8629(4) 0.1554(3) 0.3334(2) 0.0400(10) Uani 1 1 d .
H74 H 0.9182 0.1127 0.3183 0.048 Uiso 1 1 calc R
C75 C 0.8574(4) 0.1913(3) 0.3956(3) 0.0476(12) Uani 1 1 d .
H75 H 0.9090 0.1722 0.4212 0.057 Uiso 1 1 calc R
C76 C 0.7766(4) 0.2554(3) 0.4205(2) 0.0436(11) Uani 1 1 d .
C77 C 0.7011(4) 0.2800(3) 0.3817(3) 0.0522(13) Uani 1 1 d .
H77 H 0.6452 0.3223 0.3976 0.063 Uiso 1 1 calc R
C78 C 0.7043(4) 0.2445(3) 0.3197(2) 0.0478(12) Uani 1 1 d .
H78 H 0.6501 0.2628 0.2956 0.057 Uiso 1 1 calc R
C79 C 0.7750(5) 0.2965(3) 0.4860(3) 0.0653(16) Uani 1 1 d .
H79 H 0.7109 0.3042 0.5245 0.078 Uiso 1 1 calc R
C80 C 0.8790(7) 0.3238(5) 0.4860(4) 0.116(3) Uani 1 1 d .
H80A H 0.9407 0.2820 0.4827 0.174 Uiso 1 1 calc R
H80B H 0.8667 0.3520 0.5288 0.174 Uiso 1 1 calc R
H80C H 0.8982 0.3553 0.4465 0.174 Uiso 1 1 calc R

loop_
_atom_site_aniso_label
_atom_site_aniso_U_11
_atom_site_aniso_U_22
_atom_site_aniso_U_33
_atom_site_aniso_U_23
_atom_site_aniso_U_13
_atom_site_aniso_U_12
Pt1 0.02617(9) 0.02288(9) 0.02215(10) -0.00049(6) -0.00475(7) -0.00547(6)
Pt2 0.02450(9) 0.02519(9) 0.02253(10) -0.00215(6) -0.00338(6) -0.00561(6)
Si1 0.0536(7) 0.0375(7) 0.0305(7) -0.0010(5) 0.0058(6) -0.0199(6)
Si2 0.0679(9) 0.0565(9) 0.0388(8) 0.0169(7) -0.0061(7) -0.0263(7)
Si3 0.0490(7) 0.0600(8) 0.0254(7) 0.0030(6) -0.0002(6) -0.0206(6)
Si4 0.0451(7) 0.0483(7) 0.0272(7) 0.0020(5) -0.0021(5) -0.0211(6)
N1 0.0252(15) 0.0266(16) 0.0215(18) -0.0020(13) -0.0056(13) -0.0070(13)
N2 0.0275(16) 0.0261(16) 0.0163(16) -0.0056(13) -0.0059(13) -0.0049(13)
N3 0.0268(16) 0.0281(17) 0.0245(18) 0.0004(14) -0.0071(14) -0.0047(13)
N4 0.0248(16) 0.0294(17) 0.0215(18) -0.0013(14) -0.0059(14) -0.0058(13)
C01 0.052(3) 0.055(3) 0.043(3) -0.010(2) -0.012(2) -0.013(2)
Cl1 0.1470(16) 0.0865(11) 0.0502(9) -0.0027(8) -0.0256(10) -0.0638(11)
Cl2 0.0472(7) 0.0822(10) 0.0952(13) 0.0166(9) -0.0217(8) -0.0133(7)
Cl3 0.0861(10) 0.1029(12) 0.0654(11) -0.0165(9) -0.0031(8) -0.0571(9)
C02 0.049(3) 0.050(3) 0.052(3) -0.004(2) -0.014(2) -0.007(2)
Cl4 0.0608(8) 0.0550(8) 0.0688(10) 0.0036(7) -0.0154(7) -0.0152(6)
Cl5 0.1076(13) 0.0673(10) 0.0905(13) -0.0329(9) -0.0169(10) -0.0184(9)
Cl6 0.0532(8) 0.0813(10) 0.0769(11) 0.0081(8) -0.0035(7) -0.0083(7)
C1 0.070(4) 0.053(3) 0.080(5) 0.026(3) -0.008(3) -0.018(3)
C2 0.137(6) 0.111(5) 0.038(4) -0.015(4) 0.018(4) -0.077(5)
C3 0.050(3) 0.092(4) 0.057(4) 0.009(3) 0.001(3) -0.025(3)
C4 0.050(3) 0.039(2) 0.028(2) -0.004(2) 0.001(2) -0.015(2)
C5 0.038(2) 0.036(2) 0.027(2) -0.0048(19) -0.0014(19) -0.0097(18)
C6 0.032(2) 0.028(2) 0.024(2) 0.0020(16) -0.0086(17) -0.0072(16)
C7 0.031(2) 0.033(2) 0.024(2) -0.0011(17) -0.0072(17) -0.0123(17)
C8 0.029(2) 0.035(2) 0.030(2) -0.0012(18) 0.0038(18) -0.0044(17)
C9 0.029(2) 0.024(2) 0.044(3) 0.0069(18) -0.0087(19) -0.0032(16)
C10 0.0266(19) 0.027(2) 0.023(2) 0.0011(16) -0.0047(16) -0.0089(15)
C11 0.0253(18) 0.027(2) 0.022(2) -0.0025(16) -0.0062(16) -0.0078(15)
C12 0.029(2) 0.027(2) 0.039(3) 0.0023(18) -0.0086(18) -0.0058(16)
C13 0.037(2) 0.027(2) 0.038(3) 0.0052(18) -0.0158(19) -0.0091(17)
C14 0.036(2) 0.028(2) 0.023(2) -0.0003(16) -0.0104(17) -0.0114(16)
C15 0.028(2) 0.032(2) 0.025(2) 0.0023(17) -0.0024(17) -0.0086(16)
C16 0.037(2) 0.031(2) 0.031(2) -0.0014(18) -0.0073(19) -0.0087(18)
C17 0.047(3) 0.038(2) 0.037(3) 0.008(2) -0.010(2) -0.015(2)
C18 0.134(6) 0.092(5) 0.059(5) 0.007(4) 0.021(4) -0.017(5)
C19 0.081(4) 0.107(5) 0.087(5) 0.030(4) -0.008(4) -0.055(4)
C20 0.119(5) 0.058(4) 0.071(5) 0.016(3) -0.046(4) -0.021(4)
C21 0.030(2) 0.029(2) 0.033(2) -0.0035(18) -0.0085(18) -0.0043(17)
C22 0.035(2) 0.028(2) 0.034(2) -0.0022(18) -0.0095(18) -0.0033(17)
C23 0.039(2) 0.024(2) 0.039(3) -0.0006(18) -0.018(2) -0.0073(17)
C24 0.039(2) 0.024(2) 0.039(3) -0.0017(18) -0.014(2) -0.0022(17)
C25 0.036(2) 0.037(2) 0.042(3) 0.005(2) -0.016(2) -0.0131(18)
C26 0.046(3) 0.028(2) 0.057(3) 0.007(2) -0.024(2) -0.0103(19)
C27 0.038(2) 0.025(2) 0.065(3) 0.006(2) -0.017(2) 0.0014(18)
C28 0.041(2) 0.030(2) 0.051(3) -0.003(2) -0.009(2) -0.0056(18)
C29 0.060(3) 0.042(3) 0.062(4) 0.011(3) -0.012(3) -0.005(2)
C30 0.103(5) 0.060(4) 0.071(5) 0.010(3) -0.015(4) -0.002(3)
C31 0.030(2) 0.028(2) 0.030(2) 0.0001(17) -0.0080(19) -0.0029(16)
C32 0.034(2) 0.033(2) 0.025(2) -0.0033(17) -0.0088(19) -0.0053(17)
C33 0.032(2) 0.037(2) 0.028(2) -0.0078(18) -0.0041(18) -0.0119(17)
C34 0.040(2) 0.045(3) 0.048(3) 0.014(2) -0.001(2) -0.003(2)
C35 0.037(3) 0.047(3) 0.068(4) 0.005(3) -0.002(2) -0.004(2)
C36 0.034(2) 0.069(3) 0.036(3) -0.012(2) 0.001(2) -0.013(2)
C37 0.044(3) 0.162(7) 0.027(3) 0.020(4) -0.005(2) -0.017(4)
C38 0.032(3) 0.119(5) 0.041(3) 0.018(3) -0.010(2) -0.002(3)
C39 0.042(3) 0.114(5) 0.046(4) -0.016(3) 0.012(3) -0.010(3)
C40 0.061(4) 0.158(7) 0.097(6) -0.020(5) 0.024(4) -0.044(4)
C41 0.084(4) 0.056(3) 0.050(4) 0.010(3) -0.002(3) -0.019(3)
C42 0.075(4) 0.064(4) 0.069(4) -0.018(3) 0.028(3) -0.024(3)
C43 0.103(5) 0.190(8) 0.050(4) 0.033(5) -0.040(4) -0.065(5)
C44 0.043(2) 0.041(2) 0.033(3) -0.001(2) -0.002(2) -0.009(2)
C45 0.037(2) 0.038(2) 0.027(2) -0.0053(19) 0.0000(19) -0.0036(18)
C46 0.031(2) 0.030(2) 0.030(2) 0.0047(18) -0.0043(18) -0.0073(16)
C47 0.031(2) 0.035(2) 0.028(2) -0.0006(18) -0.0006(18) -0.0020(17)
C48 0.042(2) 0.036(2) 0.028(2) -0.0088(18) -0.0078(19) -0.0091(19)
C49 0.036(2) 0.031(2) 0.030(2) -0.0025(18) -0.0056(18) -0.0116(17)
C50 0.0264(18) 0.0230(19) 0.024(2) -0.0030(15) -0.0076(16) -0.0037(15)
C51 0.0239(18) 0.027(2) 0.026(2) -0.0010(16) -0.0056(16) -0.0039(15)
C52 0.036(2) 0.028(2) 0.029(2) -0.0006(17) -0.0074(18) -0.0096(17)
C53 0.034(2) 0.033(2) 0.029(2) 0.0010(18) -0.0058(18) -0.0125(17)
C54 0.028(2) 0.034(2) 0.030(2) 0.0033(18) -0.0053(17) -0.0069(17)
C55 0.031(2) 0.032(2) 0.026(2) -0.0024(17) -0.0066(17) -0.0093(16)
C56 0.032(2) 0.038(2) 0.032(3) 0.0023(19) -0.0058(19) -0.0124(18)
C57 0.043(2) 0.040(2) 0.035(3) 0.000(2) -0.010(2) -0.019(2)
C58 0.070(4) 0.101(5) 0.038(3) 0.000(3) -0.011(3) -0.036(3)
C59 0.051(3) 0.069(3) 0.047(3) -0.003(3) 0.000(2) -0.024(3)
C60 0.081(4) 0.051(3) 0.064(4) 0.009(3) -0.001(3) -0.019(3)
C61 0.0255(19) 0.030(2) 0.027(2) -0.0028(17) -0.0042(17) -0.0032(16)
C62 0.030(2) 0.030(2) 0.033(2) -0.0049(18) -0.0079(18) -0.0012(17)
C63 0.0270(19) 0.027(2) 0.032(2) -0.0001(17) -0.0044(17) -0.0057(16)
C64 0.037(2) 0.031(2) 0.033(2) -0.0031(18) -0.0120(19) -0.0102(17)
C65 0.044(2) 0.042(2) 0.030(2) 0.005(2) -0.008(2) -0.011(2)
C66 0.041(2) 0.035(2) 0.039(3) 0.001(2) -0.005(2) -0.0125(19)
C67 0.054(3) 0.050(3) 0.041(3) -0.006(2) -0.006(2) -0.029(2)
C68 0.052(3) 0.047(3) 0.028(3) -0.007(2) -0.006(2) -0.020(2)
C69 0.063(3) 0.054(3) 0.049(3) 0.009(3) -0.006(3) -0.029(3)
C70 0.070(4) 0.080(4) 0.068(4) 0.006(3) 0.006(3) -0.036(3)
C71 0.032(2) 0.030(2) 0.029(2) 0.0034(18) -0.0079(18) -0.0096(17)
C72 0.034(2) 0.032(2) 0.030(3) -0.0019(18) -0.0074(18) -0.0061(17)
C73 0.041(2) 0.032(2) 0.033(3) -0.0010(18) -0.0071(19) -0.0141(18)
C74 0.048(3) 0.041(2) 0.031(3) -0.008(2) -0.009(2) -0.009(2)
C75 0.051(3) 0.061(3) 0.034(3) 0.001(2) -0.013(2) -0.018(2)
C76 0.058(3) 0.046(3) 0.027(3) -0.003(2) 0.001(2) -0.025(2)
C77 0.064(3) 0.043(3) 0.041(3) -0.013(2) -0.004(2) -0.001(2)
C78 0.055(3) 0.051(3) 0.034(3) -0.009(2) -0.013(2) 0.001(2)
C79 0.084(4) 0.086(4) 0.030(3) -0.021(3) 0.003(3) -0.049(3)
C80 0.146(7) 0.150(7) 0.069(5) -0.034(5) -0.016(5) -0.085(6)

loop_
_atom_type_symbol
_atom_type_description
_atom_type_scat_dispersion_real
_atom_type_scat_dispersion_imag
_atom_type_scat_source
C C 0.0033 0.0016 'International Tables Vol C Tables 4.2.6.8 and 6.1.1.4'
H H 0.0000 0.0000 'International Tables Vol C Tables 4.2.6.8 and 6.1.1.4'
N N 0.0061 0.0033 'International Tables Vol C Tables 4.2.6.8 and 6.1.1.4'
Si Si 0.0817 0.0704 'International Tables Vol C Tables 4.2.6.8 and 6.1.1.4'
Cl Cl 0.1484 0.1585 'International Tables Vol C Tables 4.2.6.8 and 6.1.1.4'
Pt Pt -1.7033 8.3905 'International Tables Vol C Tables 4.2.6.8 and 6.1.1.4'

loop_
_geom_angle_atom_site_label_1
_geom_angle_atom_site_label_2
_geom_angle_atom_site_label_3
_geom_angle
C31 Pt1 C21 92.34(16)
C31 Pt1 N2 95.15(14)
C21 Pt1 N2 172.50(14)
C31 Pt1 N1 174.14(13)
C21 Pt1 N1 93.50(14)
N2 Pt1 N1 79.03(11)
C61 Pt2 C71 90.80(16)
C61 Pt2 N3 93.28(15)
C71 Pt2 N3 175.88(13)
C61 Pt2 N4 172.42(14)
C71 Pt2 N4 96.64(14)
N3 Pt2 N4 79.27(12)
C2 Si1 C1 113.4(3)
C2 Si1 C4 109.3(2)
C1 Si1 C4 107.9(2)
C2 Si1 C3 109.3(3)
C1 Si1 C3 108.9(3)
C4 Si1 C3 108.0(2)
C17 Si2 C18 106.8(3)
C17 Si2 C19 110.2(3)
C18 Si2 C19 112.4(4)
C17 Si2 C20 106.0(3)
C18 Si2 C20 111.3(3)
C19 Si2 C20 110.0(3)
C44 Si3 C41 107.7(2)
C44 Si3 C42 108.5(2)
C41 Si3 C42 110.9(3)
C44 Si3 C43 107.3(3)
C41 Si3 C43 111.9(3)
C42 Si3 C43 110.3(4)
C58 Si4 C59 109.4(3)
C58 Si4 C57 109.5(2)
C59 Si4 C57 108.2(2)
C58 Si4 C60 109.4(3)
C59 Si4 C60 113.5(3)
C57 Si4 C60 106.7(2)
C6 N1 C10 119.2(3)
C6 N1 Pt1 125.7(2)
C10 N1 Pt1 115.1(2)
C15 N2 C11 119.0(3)
C15 N2 Pt1 125.9(2)
C11 N2 Pt1 115.0(2)
C46 N3 C50 119.3(4)
C46 N3 Pt2 125.9(3)
C50 N3 Pt2 114.8(2)
C55 N4 C51 119.4(3)
C55 N4 Pt2 126.0(3)
C51 N4 Pt2 114.6(2)
Cl1 C01 Cl2 110.7(3)
Cl1 C01 Cl3 110.0(3)
Cl2 C01 Cl3 110.7(3)
Cl1 C01 H01 108.5
Cl2 C01 H01 108.5
Cl3 C01 H01 108.5
Cl6 C02 Cl5 111.4(3)
Cl6 C02 Cl4 109.9(3)
Cl5 C02 Cl4 110.7(3)
Cl6 C02 H02 108.2
Cl5 C02 H02 108.2
Cl4 C02 H02 108.2
Si1 C1 H1A 109.5
Si1 C1 H1B 109.5
H1A C1 H1B 109.5
Si1 C1 H1C 109.5
H1A C1 H1C 109.5
H1B C1 H1C 109.5
Si1 C2 H2A 109.5
Si1 C2 H2B 109.5
H2A C2 H2B 109.5
Si1 C2 H2C 109.5
H2A C2 H2C 109.5
H2B C2 H2C 109.5
Si1 C3 H3A 109.5
Si1 C3 H3B 109.5
H3A C3 H3B 109.5
Si1 C3 H3C 109.5
H3A C3 H3C 109.5
H3B C3 H3C 109.5
C5 C4 Si1 175.4(4)
C4 C5 C7 177.8(5)
N1 C6 C7 122.8(3)
N1 C6 H6 118.6
C7 C6 H6 118.6
C6 C7 C8 117.5(3)
C6 C7 C5 120.6(3)
C8 C7 C5 121.8(4)
C9 C8 C7 119.3(4)
C9 C8 H8 120.3
C7 C8 H8 120.3
C8 C9 C10 120.4(4)
C8 C9 H9 119.8
C10 C9 H9 119.8
N1 C10 C9 120.8(3)
N1 C10 C11 115.3(3)
C9 C10 C11 124.0(3)
N2 C11 C12 120.5(3)
N2 C11 C10 115.4(3)
C12 C11 C10 124.0(3)
C13 C12 C11 120.8(4)
C13 C12 H12 119.6
C11 C12 H12 119.6
C12 C13 C14 119.0(4)
C12 C13 H13 120.5
C14 C13 H13 120.5
C13 C14 C15 118.8(4)
C13 C14 C16 120.8(3)
C15 C14 C16 120.3(3)
N2 C15 C14 121.8(3)
N2 C15 H15 119.1
C14 C15 H15 119.1
C17 C16 C14 173.8(4)
C16 C17 Si2 170.6(4)
Si2 C18 H18A 109.5
Si2 C18 H18B 109.5
H18A C18 H18B 109.5
Si2 C18 H18C 109.5
H18A C18 H18C 109.5
H18B C18 H18C 109.5
Si2 C19 H19A 109.5
Si2 C19 H19B 109.5
H19A C19 H19B 109.5
Si2 C19 H19C 109.5
H19A C19 H19C 109.5
H19B C19 H19C 109.5
Si2 C20 H20A 109.5
Si2 C20 H20B 109.5
H20A C20 H20B 109.5
Si2 C20 H20C 109.5
H20A C20 H20C 109.5
H20B C20 H20C 109.5
C22 C21 Pt1 170.1(4)
C21 C22 C23 174.6(5)
C28 C23 C24 117.2(4)
C28 C23 C22 122.0(4)
C24 C23 C22 120.8(4)
C25 C24 C23 121.0(4)
C25 C24 H24 119.5
C23 C24 H24 119.5
C24 C25 C26 120.8(4)
C24 C25 H25 119.6
C26 C25 H25 119.6
C27 C26 C25 117.7(4)
C27 C26 C29 120.7(4)
C25 C26 C29 121.5(4)
C28 C27 C26 122.0(4)
C28 C27 H27 119.0
C26 C27 H27 119.0
C27 C28 C23 121.3(4)
C27 C28 H28 119.3
C23 C28 H28 119.3
C30 C29 C26 116.1(5)
C30 C29 H29 122.0
C26 C29 H29 122.0
C29 C30 H30A 109.5
C29 C30 H30B 109.5
H30A C30 H30B 109.5
C29 C30 H30C 109.5
H30A C30 H30C 109.5
H30B C30 H30C 109.5
C32 C31 Pt1 174.3(3)
C31 C32 C33 179.3(5)
C38 C33 C34 116.6(4)
C38 C33 C32 122.2(4)
C34 C33 C32 121.1(4)
C33 C34 C35 120.8(4)
C33 C34 H34 119.6
C35 C34 H34 119.6
C36 C35 C34 122.2(4)
C36 C35 H35 118.9
C34 C35 H35 118.9
C35 C36 C37 117.3(4)
C35 C36 C39 121.3(5)
C37 C36 C39 121.3(5)
C36 C37 C38 121.6(5)
C36 C37 H37 119.2
C38 C37 H37 119.2
C37 C38 C33 121.4(5)
C37 C38 H38 119.3
C33 C38 H38 119.3
C40 C39 C36 113.8(5)
C40 C39 H39A 108.8
C36 C39 H39A 108.8
C40 C39 H39B 108.8
C36 C39 H39B 108.8
H39A C39 H39B 107.7
C39 C40 H40A 109.5
C39 C40 H40B 109.5
H40A C40 H40B 109.5
C39 C40 H40C 109.5
H40A C40 H40C 109.5
H40B C40 H40C 109.5
Si3 C41 H41A 109.5
Si3 C41 H41B 109.5
H41A C41 H41B 109.5
Si3 C41 H41C 109.5
H41A C41 H41C 109.5
H41B C41 H41C 109.5
Si3 C42 H42A 109.5
Si3 C42 H42B 109.5
H42A C42 H42B 109.5
Si3 C42 H42C 109.5
H42A C42 H42C 109.5
H42B C42 H42C 109.5
Si3 C43 H43A 109.5
Si3 C43 H43B 109.5
H43A C43 H43B 109.5
Si3 C43 H43C 109.5
H43A C43 H43C 109.5
H43B C43 H43C 109.5
C45 C44 Si3 179.0(5)
C44 C45 C47 178.1(5)
N3 C46 C47 122.2(4)
N3 C46 H46 118.9
C47 C46 H46 118.9
C48 C47 C46 118.9(4)
C48 C47 C45 121.3(4)
C46 C47 C45 119.8(4)
C47 C48 C49 118.6(4)
C47 C48 H48 120.7
C49 C48 H48 120.7
C50 C49 C48 120.2(4)
C50 C49 H49 119.9
C48 C49 H49 119.9
N3 C50 C49 120.7(4)
N3 C50 C51 115.4(3)
C49 C50 C51 123.9(3)
N4 C51 C52 121.4(4)
N4 C51 C50 115.9(3)
C52 C51 C50 122.7(4)
C51 C52 C53 119.0(4)
C51 C52 H52 120.5
C53 C52 H52 120.5
C52 C53 C54 119.7(4)
C52 C53 H53 120.2
C54 C53 H53 120.2
C53 C54 C55 118.2(4)
C53 C54 C56 119.9(4)
C55 C54 C56 121.8(4)
N4 C55 C54 122.2(4)
N4 C55 H55 118.9
C54 C55 H55 118.9
C57 C56 C54 174.9(5)
C56 C57 Si4 176.2(4)
Si4 C58 H58A 109.5
Si4 C58 H58B 109.5
H58A C58 H58B 109.5
Si4 C58 H58C 109.5
H58A C58 H58C 109.5
H58B C58 H58C 109.5
Si4 C59 H59A 109.5
Si4 C59 H59B 109.5
H59A C59 H59B 109.5
Si4 C59 H59C 109.5
H59A C59 H59C 109.5
H59B C59 H59C 109.5
Si4 C60 H60A 109.5
Si4 C60 H60B 109.5
H60A C60 H60B 109.5
Si4 C60 H60C 109.5
H60A C60 H60C 109.5
H60B C60 H60C 109.5
C62 C61 Pt2 171.2(4)
C61 C62 C63 176.0(4)
C68 C63 C64 117.5(4)
C68 C63 C62 121.4(4)
C64 C63 C62 121.0(4)
C65 C64 C63 121.1(4)
C65 C64 H64 119.4
C63 C64 H64 119.4
C64 C65 C66 121.8(4)
C64 C65 H65 119.1
C66 C65 H65 119.1
C67 C66 C65 116.6(4)
C67 C66 C69 121.5(4)
C65 C66 C69 121.8(4)
C66 C67 C68 122.1(4)
C66 C67 H67 119.0
C68 C67 H67 119.0
C63 C68 C67 120.8(4)
C63 C68 H68 119.6
C67 C68 H68 119.6
C70 C69 C66 112.2(4)
C70 C69 H69A 109.2
C66 C69 H69A 109.2
C70 C69 H69B 109.2
C66 C69 H69B 109.2
H69A C69 H69B 107.9
C69 C70 H70A 109.5
C69 C70 H70B 109.5
H70A C70 H70B 109.5
C69 C70 H70C 109.5
H70A C70 H70C 109.5
H70B C70 H70C 109.5
C72 C71 Pt2 179.9(4)
C71 C72 C73 176.2(4)
C74 C73 C78 116.3(4)
C74 C73 C72 121.3(4)
C78 C73 C72 122.4(4)
C75 C74 C73 121.7(4)
C75 C74 H74 119.2
C73 C74 H74 119.2
C74 C75 C76 121.5(4)
C74 C75 H75 119.3
C76 C75 H75 119.3
C77 C76 C75 116.9(5)
C77 C76 C79 121.8(5)
C75 C76 C79 121.2(5)
C76 C77 C78 122.6(4)
C76 C77 H77 118.7
C78 C77 H77 118.7
C77 C78 C73 121.0(4)
C77 C78 H78 119.5
C73 C78 H78 119.5
C80 C79 C76 116.5(5)
C80 C79 H79 121.7
C76 C79 H79 121.7
C79 C80 H80A 109.5
C79 C80 H80B 109.5
H80A C80 H80B 109.5
C79 C80 H80C 109.5
H80A C80 H80C 109.5
H80B C80 H80C 109.5

loop_
_geom_bond_atom_site_label_1
_geom_bond_atom_site_label_2
_geom_bond_distance
Pt1 C31 1.956(4)
Pt1 C21 1.958(4)
Pt1 N2 2.066(3)
Pt1 N1 2.069(3)
Pt2 C61 1.939(4)
Pt2 C71 1.965(4)
Pt2 N3 2.075(3)
Pt2 N4 2.080(3)
Si1 C2 1.826(6)
Si1 C1 1.850(5)
Si1 C4 1.851(4)
Si1 C3 1.860(6)
Si2 C17 1.833(4)
Si2 C18 1.838(7)
Si2 C19 1.846(6)
Si2 C20 1.857(6)
Si3 C44 1.844(5)
Si3 C41 1.851(6)
Si3 C42 1.856(5)
Si3 C43 1.856(6)
Si4 C58 1.839(6)
Si4 C59 1.847(5)
Si4 C57 1.851(5)
Si4 C60 1.857(5)
N1 C6 1.334(5)
N1 C10 1.360(4)
N2 C15 1.346(5)
N2 C11 1.361(4)
N3 C46 1.339(5)
N3 C50 1.361(5)
N4 C55 1.337(5)
N4 C51 1.356(5)
C01 Cl1 1.747(5)
C01 Cl2 1.751(5)
C01 Cl3 1.752(5)
C01 H01 0.9800
C02 Cl6 1.740(5)
C02 Cl5 1.741(5)
C02 Cl4 1.755(5)
C02 H02 0.9800
C1 H1A 0.9600
C1 H1B 0.9600
C1 H1C 0.9600
C2 H2A 0.9600
C2 H2B 0.9600
C2 H2C 0.9600
C3 H3A 0.9600
C3 H3B 0.9600
C3 H3C 0.9600
C4 C5 1.191(6)
C5 C7 1.438(5)
C6 C7 1.395(5)
C6 H6 0.9300
C7 C8 1.404(5)
C8 C9 1.366(6)
C8 H8 0.9300
C9 C10 1.385(5)
C9 H9 0.9300
C10 C11 1.464(5)
C11 C12 1.384(5)
C12 C13 1.361(5)
C12 H12 0.9300
C13 C14 1.385(5)
C13 H13 0.9300
C14 C15 1.394(5)
C14 C16 1.441(5)
C15 H15 0.9300
C16 C17 1.200(6)
C18 H18A 0.9600
C18 H18B 0.9600
C18 H18C 0.9600
C19 H19A 0.9600
C19 H19B 0.9600
C19 H19C 0.9600
C20 H20A 0.9600
C20 H20B 0.9600
C20 H20C 0.9600
C21 C22 1.204(5)
C22 C23 1.441(5)
C23 C28 1.393(5)
C23 C24 1.398(6)
C24 C25 1.384(6)
C24 H24 0.9300
C25 C26 1.397(6)
C25 H25 0.9300
C26 C27 1.372(6)
C26 C29 1.516(6)
C27 C28 1.369(6)
C27 H27 0.9300
C28 H28 0.9300
C29 C30 1.433(8)
C29 H29 0.9300
C30 H30A 0.9600
C30 H30B 0.9600
C30 H30C 0.9600
C31 C32 1.205(5)
C32 C33 1.444(5)
C33 C38 1.382(6)
C33 C34 1.383(6)
C34 C35 1.390(6)
C34 H34 0.9300
C35 C36 1.355(7)
C35 H35 0.9300
C36 C37 1.368(7)
C36 C39 1.531(6)
C37 C38 1.381(7)
C37 H37 0.9300
C38 H38 0.9300
C39 C40 1.478(9)
C39 H39A 0.9700
C39 H39B 0.9700
C40 H40A 0.9600
C40 H40B 0.9600
C40 H40C 0.9600
C41 H41A 0.9600
C41 H41B 0.9600
C41 H41C 0.9600
C42 H42A 0.9600
C42 H42B 0.9600
C42 H42C 0.9600
C43 H43A 0.9600
C43 H43B 0.9600
C43 H43C 0.9600
C44 C45 1.195(6)
C45 C47 1.444(6)
C46 C47 1.385(6)
C46 H46 0.9300
C47 C48 1.381(6)
C48 C49 1.391(6)
C48 H48 0.9300
C49 C50 1.374(5)
C49 H49 0.9300
C50 C51 1.473(5)
C51 C52 1.384(5)
C52 C53 1.386(5)
C52 H52 0.9300
C53 C54 1.389(6)
C53 H53 0.9300
C54 C55 1.393(5)
C54 C56 1.441(6)
C55 H55 0.9300
C56 C57 1.198(6)
C58 H58A 0.9600
C58 H58B 0.9600
C58 H58C 0.9600
C59 H59A 0.9600
C59 H59B 0.9600
C59 H59C 0.9600
C60 H60A 0.9600
C60 H60B 0.9600
C60 H60C 0.9600
C61 C62 1.216(5)
C62 C63 1.446(5)
C63 C68 1.381(6)
C63 C64 1.391(6)
C64 C65 1.371(6)
C64 H64 0.9300
C65 C66 1.388(6)
C65 H65 0.9300
C66 C67 1.381(6)
C66 C69 1.509(6)
C67 C68 1.382(6)
C67 H67 0.9300
C68 H68 0.9300
C69 C70 1.497(7)
C69 H69A 0.9700
C69 H69B 0.9700
C70 H70A 0.9600
C70 H70B 0.9600
C70 H70C 0.9600
C71 C72 1.194(6)
C72 C73 1.442(6)
C73 C74 1.395(6)
C73 C78 1.396(6)
C74 C75 1.383(6)
C74 H74 0.9300
C75 C76 1.388(6)
C75 H75 0.9300
C76 C77 1.366(7)
C76 C79 1.502(7)
C77 C78 1.384(7)
C77 H77 0.9300
C78 H78 0.9300
C79 C80 1.457(9)
C79 H79 0.9300
C80 H80A 0.9600
C80 H80B 0.9600
C80 H80C 0.9600
